data_4083421
loop_
_publ_author_name
'Pingen, Dennis'
'Lebl, Tomas'
'Lutz, Martin'
'Nichol, Gary S.'
'Kamer, Paul C. J.'
'Vogt, Dieter'

_publ_section_title
;
 Catalytic Activity and Fluxional Behavior of Complexes Based on
 RuHCl(CO)(PPh3)3and Xantphos-Type Ligands
;
_journal_issue 11
_journal_name_full Organometallics
_journal_page_first 2798
_journal_paper_doi 10.1021/om5003182
_journal_volume 33
_journal_year 2014
_chemical_formula_moiety 'C55 H44 Cl O2 P3 Ru'
_chemical_formula_sum 'C55 H44 Cl O2 P3 Ru'
_chemical_formula_weight 966.33
_chemical_name_systematic
; 
 ? 
;
_space_group_IT_number 15
_symmetry_cell_setting monoclinic
_symmetry_space_group_name_Hall '-C 2yc'
_symmetry_space_group_name_H-M 'C 1 2/c 1'
_atom_sites_solution_hydrogens geom
_atom_sites_solution_primary direct
_atom_sites_solution_secondary difmap
_audit_creation_method SHELXL-97
_cell_angle_alpha 90.00
_cell_angle_beta 106.860(3)
_cell_angle_gamma 90.00
_cell_formula_units_Z 8
_cell_length_a 27.343(3)
_cell_length_b 24.637(3)
_cell_length_c 18.240(2)
_cell_measurement_reflns_used 5076
_cell_measurement_temperature 150(2)
_cell_measurement_theta_max 19.58
_cell_measurement_theta_min 2.33
_cell_volume 11759(2)
_computing_cell_refinement 'SAINT V8.27B'
_computing_data_collection Apex2
_computing_data_reduction 'SAINT V8.27B, SADABS-2012/1'
_computing_structure_refinement 'SHELXL-97 (Sheldrick, 2008)'
_computing_structure_solution 'DIRDIF-08 (Beurskens et al., 2008)'
_diffrn_ambient_temperature 150(2)
_diffrn_measured_fraction_theta_full 0.995
_diffrn_measured_fraction_theta_max 0.995
_diffrn_measurement_device_type 'Bruker Kappa ApexII'
_diffrn_measurement_method '\f and \w scans'
_diffrn_radiation_monochromator graphite
_diffrn_radiation_source 'fine-focus sealed tube'
_diffrn_radiation_type MoK\a
_diffrn_radiation_wavelength 0.71073
_diffrn_reflns_av_R_equivalents 0.1631
_diffrn_reflns_av_sigmaI/netI 0.1401
_diffrn_reflns_limit_h_max 32
_diffrn_reflns_limit_h_min -32
_diffrn_reflns_limit_k_max 29
_diffrn_reflns_limit_k_min -29
_diffrn_reflns_limit_l_max 21
_diffrn_reflns_limit_l_min -21
_diffrn_reflns_number 65479
_diffrn_reflns_theta_full 25.19
_diffrn_reflns_theta_max 25.19
_diffrn_reflns_theta_min 1.14
_exptl_absorpt_coefficient_mu 0.427
_exptl_absorpt_correction_T_max 0.7452
_exptl_absorpt_correction_T_min 0.6565
_exptl_absorpt_correction_type multi-scan
_exptl_absorpt_process_details SADABS-2012/1
_exptl_crystal_colour colourless
_exptl_crystal_density_diffrn 1.092
_exptl_crystal_density_method 'not measured'
_exptl_crystal_description needle
_exptl_crystal_F_000 3968
_exptl_crystal_size_max 0.26
_exptl_crystal_size_mid 0.03
_exptl_crystal_size_min 0.03
_platon_squeeze_details
;
;
_refine_diff_density_max 0.498
_refine_diff_density_min -0.594
_refine_diff_density_rms 0.069
_refine_ls_extinction_method none
_refine_ls_goodness_of_fit_ref 0.829
_refine_ls_hydrogen_treatment constr
_refine_ls_matrix_type full
_refine_ls_number_parameters 559
_refine_ls_number_reflns 10519
_refine_ls_number_restraints 0
_refine_ls_restrained_S_all 0.829
_refine_ls_R_factor_all 0.1330
_refine_ls_R_factor_gt 0.0473
_refine_ls_shift/su_max 0.001
_refine_ls_shift/su_mean 0.000
_refine_ls_structure_factor_coef Fsqd
_refine_ls_weighting_details 'calc w=1/[\s^2^(Fo^2^)+(0.0463P)^2^+0.0000P] where P=(Fo^2^+2Fc^2^)/3'
_refine_ls_weighting_scheme calc
_refine_ls_wR_factor_gt 0.0929
_refine_ls_wR_factor_ref 0.1074
_reflns_number_gt 4922
_reflns_number_total 10519
_reflns_threshold_expression I>2\s(I)
_cod_data_source_file om5003182_si_001.cif
_cod_data_source_block DPEphos
_cod_depositor_comments 'Adding full bibliography for 4083421--4083422.cif.'
_cod_original_sg_symbol_H-M 'C 2/c'
_cod_database_code 4083421

loop_
_symmetry_equiv_pos_as_xyz
'x, y, z'
'-x, y, -z+1/2'
'x+1/2, y+1/2, z'
'-x+1/2, y+1/2, -z+1/2'
'-x, -y, -z'
'x, -y, z-1/2'
'-x+1/2, -y+1/2, -z'
'x+1/2, -y+1/2, z-1/2'

loop_
_atom_site_label
_atom_site_type_symbol
_atom_site_fract_x
_atom_site_fract_y
_atom_site_fract_z
_atom_site_U_iso_or_equiv
_atom_site_adp_type
_atom_site_occupancy
_atom_site_symmetry_multiplicity
_atom_site_calc_flag
_atom_site_refinement_flags
Ru1 Ru 0.180577(14) 0.614704(16) 0.679258(17) 0.04392(13) Uani 1 1 d .
H1 H 0.1373 0.6590 0.6659 0.050 Uiso 1 1 d .
Cl1 Cl 0.15438(4) 0.58273(5) 0.79132(5) 0.0472(3) Uani 1 1 d .
P1 P 0.25201(4) 0.55122(6) 0.68429(6) 0.0520(4) Uani 1 1 d .
P2 P 0.11278(4) 0.55976(5) 0.60760(5) 0.0410(3) Uani 1 1 d .
P3 P 0.22149(4) 0.68772(5) 0.75668(6) 0.0481(4) Uani 1 1 d .
O1 O 0.18890(10) 0.55063(13) 0.51657(14) 0.0440(8) Uani 1 1 d .
O2 O 0.18961(12) 0.66707(13) 0.53700(16) 0.0639(10) Uani 1 1 d .
C1 C 0.23940(16) 0.4930(2) 0.6159(2) 0.0479(12) Uani 1 1 d .
C2 C 0.25772(19) 0.4413(2) 0.6378(3) 0.0663(16) Uani 1 1 d .
H2 H 0.2799 0.4359 0.6880 0.080 Uiso 1 1 calc R
C3 C 0.24499(19) 0.3978(2) 0.5896(3) 0.0715(16) Uani 1 1 d .
H3 H 0.2590 0.3631 0.6065 0.086 Uiso 1 1 calc R
C4 C 0.21185(18) 0.4035(2) 0.5160(3) 0.0616(15) Uani 1 1 d .
H4 H 0.2025 0.3730 0.4830 0.074 Uiso 1 1 calc R
C5 C 0.19278(17) 0.4545(2) 0.4919(2) 0.0537(13) Uani 1 1 d .
H5 H 0.1707 0.4594 0.4415 0.064 Uiso 1 1 calc R
C6 C 0.20568(16) 0.4981(2) 0.5405(2) 0.0431(12) Uani 1 1 d .
C7 C 0.09981(16) 0.56573(16) 0.5032(2) 0.0369(11) Uani 1 1 d .
C8 C 0.05171(16) 0.57903(16) 0.4545(2) 0.0401(11) Uani 1 1 d .
H8 H 0.0240 0.5843 0.4753 0.048 Uiso 1 1 calc R
C9 C 0.04349(17) 0.58475(18) 0.3761(2) 0.0479(12) Uani 1 1 d .
H9 H 0.0104 0.5936 0.3439 0.057 Uiso 1 1 calc R
C10 C 0.08374(18) 0.57753(18) 0.3452(2) 0.0512(13) Uani 1 1 d .
H10 H 0.0784 0.5822 0.2917 0.061 Uiso 1 1 calc R
C11 C 0.13190(17) 0.56346(18) 0.3919(2) 0.0469(12) Uani 1 1 d .
H11 H 0.1593 0.5573 0.3706 0.056 Uiso 1 1 calc R
C12 C 0.13933(16) 0.55855(17) 0.4699(2) 0.0410(11) Uani 1 1 d .
C13 C 0.28786(18) 0.5166(2) 0.7727(2) 0.0592(14) Uani 1 1 d .
C14 C 0.26384(18) 0.50681(19) 0.8294(2) 0.0580(14) Uani 1 1 d .
H14 H 0.2291 0.5168 0.8208 0.070 Uiso 1 1 calc R
C15 C 0.2906(2) 0.4824(2) 0.8985(2) 0.0681(15) Uani 1 1 d .
H15 H 0.2739 0.4766 0.9369 0.082 Uiso 1 1 calc R
C16 C 0.3411(2) 0.4665(3) 0.9121(3) 0.0883(19) Uani 1 1 d .
H16 H 0.3589 0.4499 0.9592 0.106 Uiso 1 1 calc R
C17 C 0.36547(19) 0.4752(3) 0.8557(3) 0.090(2) Uani 1 1 d .
H17 H 0.4001 0.4647 0.8643 0.108 Uiso 1 1 calc R
C18 C 0.33887(19) 0.4993(2) 0.7869(3) 0.0769(17) Uani 1 1 d .
H18 H 0.3555 0.5042 0.7483 0.092 Uiso 1 1 calc R
C19 C 0.30328(16) 0.5882(2) 0.6595(2) 0.0607(15) Uani 1 1 d .
C20 C 0.34247(17) 0.6128(2) 0.7170(3) 0.0737(17) Uani 1 1 d .
H20 H 0.3442 0.6074 0.7693 0.088 Uiso 1 1 calc R
C21 C 0.3785(2) 0.6448(3) 0.6985(3) 0.0847(19) Uani 1 1 d .
H21 H 0.4052 0.6607 0.7381 0.102 Uiso 1 1 calc R
C22 C 0.3764(2) 0.6539(3) 0.6229(3) 0.089(2) Uani 1 1 d .
H22 H 0.4020 0.6751 0.6106 0.106 Uiso 1 1 calc R
C23 C 0.33640(19) 0.6317(2) 0.5649(3) 0.0772(18) Uani 1 1 d .
H23 H 0.3336 0.6393 0.5127 0.093 Uiso 1 1 calc R
C24 C 0.30087(17) 0.5988(2) 0.5835(2) 0.0667(17) Uani 1 1 d .
H24 H 0.2742 0.5831 0.5436 0.080 Uiso 1 1 calc R
C25 C 0.05111(16) 0.5787(2) 0.62264(19) 0.0396(11) Uani 1 1 d .
C26 C 0.01916(16) 0.54219(19) 0.6424(2) 0.0427(12) Uani 1 1 d .
H26 H 0.0281 0.5048 0.6475 0.051 Uiso 1 1 calc R
C27 C -0.02582(17) 0.5594(2) 0.6550(2) 0.0487(13) Uani 1 1 d .
H27 H -0.0473 0.5336 0.6692 0.058 Uiso 1 1 calc R
C28 C -0.04022(17) 0.6130(2) 0.6473(2) 0.0516(12) Uani 1 1 d .
H28 H -0.0712 0.6244 0.6561 0.062 Uiso 1 1 calc R
C29 C -0.00833(19) 0.6501(2) 0.6265(2) 0.0553(13) Uani 1 1 d .
H29 H -0.0180 0.6873 0.6202 0.066 Uiso 1 1 calc R
C30 C 0.03717(18) 0.6339(2) 0.6150(2) 0.0509(13) Uani 1 1 d .
H30 H 0.0590 0.6598 0.6019 0.061 Uiso 1 1 calc R
C31 C 0.11303(15) 0.48582(17) 0.6182(2) 0.0369(11) Uani 1 1 d .
C32 C 0.14171(16) 0.4617(2) 0.6867(2) 0.0497(12) Uani 1 1 d .
H32 H 0.1606 0.4839 0.7277 0.060 Uiso 1 1 calc R
C33 C 0.14291(18) 0.4065(2) 0.6953(2) 0.0603(15) Uani 1 1 d .
H33 H 0.1624 0.3909 0.7424 0.072 Uiso 1 1 calc R
C34 C 0.11646(17) 0.37350(19) 0.6371(2) 0.0531(13) Uani 1 1 d .
H34 H 0.1178 0.3352 0.6435 0.064 Uiso 1 1 calc R
C35 C 0.08775(18) 0.3960(2) 0.5688(2) 0.0557(13) Uani 1 1 d .
H35 H 0.0693 0.3733 0.5281 0.067 Uiso 1 1 calc R
C36 C 0.08597(15) 0.45180(19) 0.5598(2) 0.0441(12) Uani 1 1 d .
H36 H 0.0659 0.4671 0.5129 0.053 Uiso 1 1 calc R
C37 C 0.28247(17) 0.6771(2) 0.8300(2) 0.0507(13) Uani 1 1 d .
C38 C 0.28604(18) 0.6342(2) 0.8799(2) 0.0566(14) Uani 1 1 d .
H38 H 0.2565 0.6130 0.8769 0.068 Uiso 1 1 calc R
C39 C 0.33175(19) 0.6214(2) 0.9344(2) 0.0698(15) Uani 1 1 d .
H39 H 0.3334 0.5914 0.9678 0.084 Uiso 1 1 calc R
C40 C 0.3750(2) 0.6525(3) 0.9398(3) 0.0771(18) Uani 1 1 d .
H40 H 0.4066 0.6432 0.9759 0.093 Uiso 1 1 calc R
C41 C 0.37216(19) 0.6965(3) 0.8931(3) 0.0817(19) Uani 1 1 d .
H41 H 0.4015 0.7184 0.8976 0.098 Uiso 1 1 calc R
C42 C 0.32566(19) 0.7094(2) 0.8383(2) 0.0632(15) Uani 1 1 d .
H42 H 0.3236 0.7405 0.8066 0.076 Uiso 1 1 calc R
C43 C 0.18255(17) 0.71751(18) 0.8140(2) 0.0445(12) Uani 1 1 d .
C44 C 0.13020(19) 0.7205(2) 0.7853(3) 0.0628(14) Uani 1 1 d .
H44 H 0.1140 0.7059 0.7361 0.075 Uiso 1 1 calc R
C45 C 0.1004(2) 0.7446(2) 0.8269(3) 0.0737(16) Uani 1 1 d .
H45 H 0.0643 0.7471 0.8060 0.088 Uiso 1 1 calc R
C46 C 0.1240(2) 0.7646(2) 0.8984(3) 0.0761(17) Uani 1 1 d .
H46 H 0.1041 0.7802 0.9279 0.091 Uiso 1 1 calc R
C47 C 0.1759(2) 0.7623(3) 0.9277(3) 0.093(2) Uani 1 1 d .
H47 H 0.1920 0.7771 0.9769 0.112 Uiso 1 1 calc R
C48 C 0.2049(2) 0.7388(2) 0.8865(2) 0.0816(19) Uani 1 1 d .
H48 H 0.2410 0.7370 0.9079 0.098 Uiso 1 1 calc R
C49 C 0.23560(18) 0.7458(2) 0.7054(2) 0.0564(14) Uani 1 1 d .
C50 C 0.21956(19) 0.7987(2) 0.7136(2) 0.0676(16) Uani 1 1 d .
H50 H 0.2002 0.8051 0.7484 0.081 Uiso 1 1 calc R
C51 C 0.2307(2) 0.8425(2) 0.6729(3) 0.0774(17) Uani 1 1 d .
H51 H 0.2188 0.8779 0.6790 0.093 Uiso 1 1 calc R
C52 C 0.2597(2) 0.8333(3) 0.6231(3) 0.0809(19) Uani 1 1 d .
H52 H 0.2677 0.8626 0.5948 0.097 Uiso 1 1 calc R
C53 C 0.2770(2) 0.7819(3) 0.6143(3) 0.0714(17) Uani 1 1 d .
H53 H 0.2971 0.7763 0.5803 0.086 Uiso 1 1 calc R
C54 C 0.26554(17) 0.7383(2) 0.6545(2) 0.0641(15) Uani 1 1 d .
H54 H 0.2778 0.7031 0.6479 0.077 Uiso 1 1 calc R
C55 C 0.18804(16) 0.6463(2) 0.5927(2) 0.0499(13) Uani 1 1 d .

loop_
_atom_site_aniso_label
_atom_site_aniso_U_11
_atom_site_aniso_U_22
_atom_site_aniso_U_33
_atom_site_aniso_U_23
_atom_site_aniso_U_13
_atom_site_aniso_U_12
Ru1 0.0469(2) 0.0706(3) 0.01795(16) -0.00294(19) 0.01530(14) -0.0154(2)
Cl1 0.0540(7) 0.0690(8) 0.0240(5) -0.0013(5) 0.0197(5) -0.0109(6)
P1 0.0462(8) 0.0920(11) 0.0205(5) -0.0002(6) 0.0140(5) -0.0071(7)
P2 0.0458(7) 0.0605(9) 0.0197(5) -0.0012(5) 0.0145(5) -0.0081(6)
P3 0.0508(8) 0.0747(10) 0.0217(5) -0.0029(6) 0.0152(5) -0.0207(7)
O1 0.0420(19) 0.071(2) 0.0209(14) -0.0049(15) 0.0119(13) -0.0105(17)
O2 0.080(2) 0.086(3) 0.0276(17) -0.0008(17) 0.0196(17) -0.029(2)
C1 0.041(3) 0.080(4) 0.030(2) 0.005(2) 0.022(2) -0.001(3)
C2 0.071(4) 0.103(5) 0.030(3) 0.005(3) 0.022(3) 0.026(4)
C3 0.083(4) 0.092(5) 0.047(3) 0.011(3) 0.030(3) 0.023(3)
C4 0.072(4) 0.074(4) 0.050(3) -0.006(3) 0.034(3) 0.012(3)
C5 0.051(3) 0.088(4) 0.029(2) -0.011(3) 0.022(2) 0.000(3)
C6 0.044(3) 0.068(4) 0.025(2) 0.000(2) 0.022(2) 0.000(3)
C7 0.047(3) 0.045(3) 0.0179(19) -0.0030(19) 0.008(2) -0.009(2)
C8 0.055(3) 0.042(3) 0.027(2) -0.001(2) 0.018(2) -0.008(2)
C9 0.048(3) 0.064(3) 0.029(2) 0.006(2) 0.006(2) -0.001(3)
C10 0.067(4) 0.064(3) 0.022(2) 0.003(2) 0.012(2) -0.012(3)
C11 0.052(3) 0.069(4) 0.025(2) -0.004(2) 0.017(2) -0.004(3)
C12 0.044(3) 0.058(3) 0.022(2) -0.003(2) 0.011(2) -0.014(2)
C13 0.047(3) 0.106(4) 0.024(2) 0.009(3) 0.010(2) 0.008(3)
C14 0.060(3) 0.089(4) 0.027(2) -0.003(2) 0.015(2) -0.005(3)
C15 0.074(4) 0.104(5) 0.028(3) 0.005(3) 0.018(3) -0.014(3)
C16 0.064(4) 0.150(6) 0.043(3) 0.018(3) 0.003(3) 0.007(4)
C17 0.051(3) 0.167(6) 0.046(3) 0.020(4) 0.004(3) 0.019(4)
C18 0.058(4) 0.136(5) 0.038(3) 0.010(3) 0.015(3) 0.007(4)
C19 0.042(3) 0.114(5) 0.032(2) -0.005(3) 0.019(2) -0.020(3)
C20 0.044(3) 0.144(5) 0.040(3) -0.002(3) 0.023(2) -0.029(4)
C21 0.057(4) 0.158(6) 0.044(3) -0.025(3) 0.021(3) -0.020(4)
C22 0.067(4) 0.157(6) 0.054(3) -0.022(4) 0.036(3) -0.051(4)
C23 0.071(4) 0.132(5) 0.042(3) -0.014(3) 0.038(3) -0.038(4)
C24 0.054(3) 0.123(5) 0.031(2) -0.016(3) 0.026(2) -0.027(3)
C25 0.047(3) 0.056(4) 0.017(2) -0.009(2) 0.0107(19) -0.009(3)
C26 0.045(3) 0.056(3) 0.032(2) -0.001(2) 0.020(2) -0.012(3)
C27 0.053(3) 0.065(4) 0.034(2) -0.004(2) 0.023(2) -0.017(3)
C28 0.043(3) 0.076(4) 0.042(3) -0.014(3) 0.022(2) -0.008(3)
C29 0.061(4) 0.063(4) 0.048(3) -0.006(3) 0.024(3) -0.002(3)
C30 0.047(3) 0.064(4) 0.046(3) -0.013(2) 0.021(2) -0.022(3)
C31 0.036(3) 0.055(3) 0.025(2) 0.002(2) 0.0175(19) -0.003(2)
C32 0.055(3) 0.066(4) 0.032(2) -0.003(2) 0.018(2) -0.003(3)
C33 0.076(4) 0.075(4) 0.029(3) 0.013(3) 0.014(2) 0.017(3)
C34 0.076(4) 0.043(3) 0.047(3) 0.003(2) 0.028(3) 0.009(3)
C35 0.075(4) 0.056(4) 0.039(3) -0.002(3) 0.021(2) 0.000(3)
C36 0.047(3) 0.057(4) 0.028(2) 0.007(2) 0.010(2) -0.008(3)
C37 0.055(3) 0.072(4) 0.032(2) -0.004(2) 0.022(2) -0.016(3)
C38 0.055(3) 0.089(4) 0.024(2) -0.008(3) 0.010(2) -0.022(3)
C39 0.062(4) 0.113(5) 0.032(3) 0.001(3) 0.010(3) -0.004(4)
C40 0.047(4) 0.146(6) 0.036(3) -0.008(3) 0.007(3) -0.012(4)
C41 0.060(4) 0.149(6) 0.033(3) -0.004(3) 0.008(3) -0.028(4)
C42 0.072(4) 0.089(4) 0.033(3) -0.001(3) 0.022(3) -0.025(3)
C43 0.052(3) 0.059(3) 0.025(2) 0.001(2) 0.016(2) -0.015(3)
C44 0.058(4) 0.071(4) 0.055(3) -0.022(3) 0.011(3) -0.022(3)
C45 0.061(4) 0.073(4) 0.088(4) -0.022(3) 0.023(3) -0.008(3)
C46 0.090(5) 0.088(5) 0.064(4) 0.000(3) 0.044(4) -0.003(4)
C47 0.088(5) 0.155(6) 0.035(3) -0.018(3) 0.016(3) 0.016(4)
C48 0.063(4) 0.150(6) 0.030(3) -0.027(3) 0.011(3) -0.002(4)
C49 0.060(3) 0.084(4) 0.026(2) -0.010(3) 0.013(2) -0.042(3)
C50 0.086(4) 0.087(4) 0.033(3) -0.014(3) 0.021(3) -0.046(4)
C51 0.109(5) 0.077(4) 0.051(3) -0.001(3) 0.031(3) -0.037(4)
C52 0.097(5) 0.104(5) 0.038(3) 0.000(3) 0.013(3) -0.062(4)
C53 0.074(4) 0.109(5) 0.033(3) 0.005(3) 0.018(3) -0.041(4)
C54 0.061(3) 0.104(4) 0.027(2) -0.001(3) 0.013(2) -0.029(3)
C55 0.050(3) 0.078(4) 0.022(2) -0.013(2) 0.010(2) -0.019(3)

loop_
_atom_type_symbol
_atom_type_description
_atom_type_scat_dispersion_real
_atom_type_scat_dispersion_imag
_atom_type_scat_source
C C 0.0033 0.0016 'International Tables Vol C Tables 4.2.6.8 and 6.1.1.4'
H H 0.0000 0.0000 'International Tables Vol C Tables 4.2.6.8 and 6.1.1.4'
Cl Cl 0.1484 0.1585 'International Tables Vol C Tables 4.2.6.8 and 6.1.1.4'
O O 0.0106 0.0060 'International Tables Vol C Tables 4.2.6.8 and 6.1.1.4'
P P 0.1023 0.0942 'International Tables Vol C Tables 4.2.6.8 and 6.1.1.4'
Ru Ru -1.2594 0.8363 'International Tables Vol C Tables 4.2.6.8 and 6.1.1.4'

loop_
_geom_angle_atom_site_label_1
_geom_angle_atom_site_label_2
_geom_angle_atom_site_label_3
_geom_angle
C55 Ru1 P3 92.33(13)
C55 Ru1 P2 91.84(13)
P3 Ru1 P2 158.23(4)
C55 Ru1 Cl1 168.44(15)
P3 Ru1 Cl1 87.08(4)
P2 Ru1 Cl1 84.62(4)
C55 Ru1 P1 90.93(15)
P3 Ru1 P1 103.11(4)
P2 Ru1 P1 98.18(4)
Cl1 Ru1 P1 100.45(4)
C55 Ru1 H1 80.7
P3 Ru1 H1 76.6
P2 Ru1 H1 83.0
Cl1 Ru1 H1 87.9
P1 Ru1 H1 171.6
C19 P1 C13 101.3(2)
C19 P1 C1 102.88(19)
C13 P1 C1 100.3(2)
C19 P1 Ru1 109.07(17)
C13 P1 Ru1 122.59(15)
C1 P1 Ru1 117.93(15)
C31 P2 C7 100.50(18)
C31 P2 C25 102.2(2)
C7 P2 C25 102.91(18)
C31 P2 Ru1 122.26(14)
C7 P2 Ru1 114.34(13)
C25 P2 Ru1 112.15(14)
C49 P3 C37 101.9(2)
C49 P3 C43 102.9(2)
C37 P3 C43 101.30(19)
C49 P3 Ru1 115.36(14)
C37 P3 Ru1 120.11(16)
C43 P3 Ru1 113.00(14)
C12 O1 C6 119.6(3)
C2 C1 C6 116.0(4)
C2 C1 P1 122.2(3)
C6 C1 P1 121.5(4)
C3 C2 C1 122.2(5)
C3 C2 H2 118.9
C1 C2 H2 118.9
C2 C3 C4 121.0(5)
C2 C3 H3 119.5
C4 C3 H3 119.5
C5 C4 C3 118.6(5)
C5 C4 H4 120.7
C3 C4 H4 120.7
C6 C5 C4 120.2(4)
C6 C5 H5 119.9
C4 C5 H5 119.9
C5 C6 O1 121.5(4)
C5 C6 C1 122.0(5)
O1 C6 C1 116.4(4)
C8 C7 C12 117.2(3)
C8 C7 P2 122.8(3)
C12 C7 P2 120.0(3)
C9 C8 C7 121.4(4)
C9 C8 H8 119.3
C7 C8 H8 119.3
C10 C9 C8 119.7(4)
C10 C9 H9 120.1
C8 C9 H9 120.1
C9 C10 C11 120.3(4)
C9 C10 H10 119.8
C11 C10 H10 119.8
C12 C11 C10 118.9(4)
C12 C11 H11 120.5
C10 C11 H11 120.5
C11 C12 O1 118.0(4)
C11 C12 C7 122.4(4)
O1 C12 C7 119.4(3)
C14 C13 C18 117.7(4)
C14 C13 P1 119.0(4)
C18 C13 P1 123.3(3)
C13 C14 C15 120.4(4)
C13 C14 H14 119.8
C15 C14 H14 119.8
C16 C15 C14 121.1(4)
C16 C15 H15 119.5
C14 C15 H15 119.5
C15 C16 C17 119.3(5)
C15 C16 H16 120.4
C17 C16 H16 120.4
C18 C17 C16 119.7(5)
C18 C17 H17 120.1
C16 C17 H17 120.1
C17 C18 C13 121.7(4)
C17 C18 H18 119.1
C13 C18 H18 119.1
C24 C19 C20 118.0(4)
C24 C19 P1 121.3(3)
C20 C19 P1 120.2(3)
C21 C20 C19 120.6(4)
C21 C20 H20 119.7
C19 C20 H20 119.7
C20 C21 C22 120.8(5)
C20 C21 H21 119.6
C22 C21 H21 119.6
C21 C22 C23 119.3(5)
C21 C22 H22 120.3
C23 C22 H22 120.3
C24 C23 C22 119.8(4)
C24 C23 H23 120.1
C22 C23 H23 120.1
C23 C24 C19 121.4(4)
C23 C24 H24 119.3
C19 C24 H24 119.3
C26 C25 C30 119.0(4)
C26 C25 P2 123.4(4)
C30 C25 P2 117.6(3)
C25 C26 C27 120.5(4)
C25 C26 H26 119.8
C27 C26 H26 119.8
C28 C27 C26 121.4(4)
C28 C27 H27 119.3
C26 C27 H27 119.3
C27 C28 C29 118.5(4)
C27 C28 H28 120.8
C29 C28 H28 120.8
C30 C29 C28 121.0(5)
C30 C29 H29 119.5
C28 C29 H29 119.5
C29 C30 C25 119.7(4)
C29 C30 H30 120.2
C25 C30 H30 120.2
C36 C31 C32 117.7(4)
C36 C31 P2 122.3(3)
C32 C31 P2 120.0(3)
C33 C32 C31 120.8(4)
C33 C32 H32 119.6
C31 C32 H32 119.6
C34 C33 C32 120.9(4)
C34 C33 H33 119.6
C32 C33 H33 119.6
C33 C34 C35 119.7(4)
C33 C34 H34 120.1
C35 C34 H34 120.1
C34 C35 C36 119.8(4)
C34 C35 H35 120.1
C36 C35 H35 120.1
C35 C36 C31 121.1(4)
C35 C36 H36 119.4
C31 C36 H36 119.4
C38 C37 C42 118.1(4)
C38 C37 P3 117.9(4)
C42 C37 P3 124.0(4)
C37 C38 C39 121.6(5)
C37 C38 H38 119.2
C39 C38 H38 119.2
C38 C39 C40 119.7(5)
C38 C39 H39 120.2
C40 C39 H39 120.2
C41 C40 C39 120.0(5)
C41 C40 H40 120.0
C39 C40 H40 120.0
C40 C41 C42 119.9(5)
C40 C41 H41 120.0
C42 C41 H41 120.0
C37 C42 C41 120.6(5)
C37 C42 H42 119.7
C41 C42 H42 119.7
C44 C43 C48 117.7(4)
C44 C43 P3 120.9(3)
C48 C43 P3 121.4(4)
C43 C44 C45 121.5(4)
C43 C44 H44 119.2
C45 C44 H44 119.2
C46 C45 C44 118.7(5)
C46 C45 H45 120.6
C44 C45 H45 120.6
C47 C46 C45 120.6(5)
C47 C46 H46 119.7
C45 C46 H46 119.7
C46 C47 C48 120.4(5)
C46 C47 H47 119.8
C48 C47 H47 119.8
C47 C48 C43 121.0(5)
C47 C48 H48 119.5
C43 C48 H48 119.5
C50 C49 C54 116.8(5)
C50 C49 P3 124.1(4)
C54 C49 P3 119.1(5)
C51 C50 C49 122.7(5)
C51 C50 H50 118.6
C49 C50 H50 118.6
C52 C51 C50 118.6(6)
C52 C51 H51 120.7
C50 C51 H51 120.7
C53 C52 C51 120.6(5)
C53 C52 H52 119.7
C51 C52 H52 119.7
C52 C53 C54 120.8(5)
C52 C53 H53 119.6
C54 C53 H53 119.6
C53 C54 C49 120.5(5)
C53 C54 H54 119.7
C49 C54 H54 119.7
O2 C55 Ru1 175.8(4)

loop_
_geom_bond_atom_site_label_1
_geom_bond_atom_site_label_2
_geom_bond_distance
Ru1 C55 1.824(4)
Ru1 P3 2.3591(12)
Ru1 P2 2.3603(12)
Ru1 Cl1 2.4821(10)
Ru1 P1 2.4831(14)
Ru1 H1 1.5759
P1 C19 1.836(4)
P1 C13 1.836(4)
P1 C1 1.866(5)
P2 C31 1.832(4)
P2 C7 1.838(4)
P2 C25 1.845(4)
P3 C49 1.811(5)
P3 C37 1.829(5)
P3 C43 1.847(4)
O1 C12 1.390(4)
O1 C6 1.400(5)
O2 C55 1.149(4)
C1 C2 1.386(6)
C1 C6 1.422(5)
C2 C3 1.366(6)
C2 H2 0.9500
C3 C4 1.391(6)
C3 H3 0.9500
C4 C5 1.383(6)
C4 H4 0.9500
C5 C6 1.372(6)
C5 H5 0.9500
C7 C8 1.396(5)
C7 C12 1.397(5)
C8 C9 1.388(5)
C8 H8 0.9500
C9 C10 1.386(6)
C9 H9 0.9500
C10 C11 1.389(5)
C10 H10 0.9500
C11 C12 1.382(5)
C11 H11 0.9500
C13 C14 1.397(5)
C13 C18 1.409(6)
C14 C15 1.397(6)
C14 H14 0.9500
C15 C16 1.387(6)
C15 H15 0.9500
C16 C17 1.395(6)
C16 H16 0.9500
C17 C18 1.388(6)
C17 H17 0.9500
C18 H18 0.9500
C19 C24 1.393(5)
C19 C20 1.401(6)
C20 C21 1.378(6)
C20 H20 0.9500
C21 C22 1.381(6)
C21 H21 0.9500
C22 C23 1.394(6)
C22 H22 0.9500
C23 C24 1.381(6)
C23 H23 0.9500
C24 H24 0.9500
C25 C26 1.374(5)
C25 C30 1.407(6)
C26 C27 1.381(5)
C26 H26 0.9500
C27 C28 1.373(6)
C27 H27 0.9500
C28 C29 1.391(6)
C28 H28 0.9500
C29 C30 1.380(6)
C29 H29 0.9500
C30 H30 0.9500
C31 C36 1.388(5)
C31 C32 1.401(5)
C32 C33 1.368(6)
C32 H32 0.9500
C33 C34 1.366(6)
C33 H33 0.9500
C34 C35 1.382(6)
C34 H34 0.9500
C35 C36 1.383(6)
C35 H35 0.9500
C36 H36 0.9500
C37 C38 1.378(6)
C37 C42 1.397(6)
C38 C39 1.390(6)
C38 H38 0.9500
C39 C40 1.390(6)
C39 H39 0.9500
C40 C41 1.367(7)
C40 H40 0.9500
C41 C42 1.407(6)
C41 H41 0.9500
C42 H42 0.9500
C43 C44 1.376(6)
C43 C48 1.389(5)
C44 C45 1.398(6)
C44 H44 0.9500
C45 C46 1.367(6)
C45 H45 0.9500
C46 C47 1.364(6)
C46 H46 0.9500
C47 C48 1.369(6)
C47 H47 0.9500
C48 H48 0.9500
C49 C50 1.398(6)
C49 C54 1.417(6)
C50 C51 1.393(6)
C50 H50 0.9500
C51 C52 1.385(7)
C51 H51 0.9500
C52 C53 1.376(7)
C52 H52 0.9500
C53 C54 1.388(6)
C53 H53 0.9500
C54 H54 0.9500

loop_
_geom_torsion_atom_site_label_1
_geom_torsion_atom_site_label_2
_geom_torsion_atom_site_label_3
_geom_torsion_atom_site_label_4
_geom_torsion
C55 Ru1 P1 C19 40.77(19)
P3 Ru1 P1 C19 -51.84(15)
P2 Ru1 P1 C19 132.75(15)
Cl1 Ru1 P1 C19 -141.25(15)
C55 Ru1 P1 C13 158.6(2)
P3 Ru1 P1 C13 66.0(2)
P2 Ru1 P1 C13 -109.4(2)
Cl1 Ru1 P1 C13 -23.4(2)
C55 Ru1 P1 C1 -76.0(2)
P3 Ru1 P1 C1 -168.59(15)
P2 Ru1 P1 C1 16.00(16)
Cl1 Ru1 P1 C1 101.99(16)
C55 Ru1 P2 C31 126.3(2)
P3 Ru1 P2 C31 -132.80(16)
Cl1 Ru1 P2 C31 -64.76(14)
P1 Ru1 P2 C31 35.06(14)
C55 Ru1 P2 C7 4.8(2)
P3 Ru1 P2 C7 105.73(18)
Cl1 Ru1 P2 C7 173.77(16)
P1 Ru1 P2 C7 -86.41(16)
C55 Ru1 P2 C25 -111.9(2)
P3 Ru1 P2 C25 -10.9(2)
Cl1 Ru1 P2 C25 57.09(15)
P1 Ru1 P2 C25 156.91(15)
C55 Ru1 P3 C49 7.4(2)
P2 Ru1 P3 C49 -93.4(2)
Cl1 Ru1 P3 C49 -161.0(2)
P1 Ru1 P3 C49 98.9(2)
C55 Ru1 P3 C37 -115.1(2)
P2 Ru1 P3 C37 144.04(17)
Cl1 Ru1 P3 C37 76.44(16)
P1 Ru1 P3 C37 -23.62(16)
C55 Ru1 P3 C43 125.4(2)
P2 Ru1 P3 C43 24.5(2)
Cl1 Ru1 P3 C43 -43.06(15)
P1 Ru1 P3 C43 -143.11(15)
C19 P1 C1 C2 102.0(4)
C13 P1 C1 C2 -2.2(4)
Ru1 P1 C1 C2 -138.0(3)
C19 P1 C1 C6 -85.1(4)
C13 P1 C1 C6 170.7(3)
Ru1 P1 C1 C6 34.9(4)
C6 C1 C2 C3 1.2(7)
P1 C1 C2 C3 174.4(4)
C1 C2 C3 C4 -1.3(8)
C2 C3 C4 C5 1.3(7)
C3 C4 C5 C6 -1.3(7)
C4 C5 C6 O1 177.0(4)
C4 C5 C6 C1 1.2(6)
C12 O1 C6 C5 40.1(5)
C12 O1 C6 C1 -143.9(3)
C2 C1 C6 C5 -1.1(6)
P1 C1 C6 C5 -174.4(3)
C2 C1 C6 O1 -177.1(4)
P1 C1 C6 O1 9.6(5)
C31 P2 C7 C8 102.3(4)
C25 P2 C7 C8 -3.0(4)
Ru1 P2 C7 C8 -124.9(3)
C31 P2 C7 C12 -79.8(4)
C25 P2 C7 C12 174.9(3)
Ru1 P2 C7 C12 53.0(4)
C12 C7 C8 C9 0.1(6)
P2 C7 C8 C9 178.1(3)
C7 C8 C9 C10 -0.4(7)
C8 C9 C10 C11 1.4(7)
C9 C10 C11 C12 -2.1(7)
C10 C11 C12 O1 -172.7(4)
C10 C11 C12 C7 1.9(7)
C6 O1 C12 C11 -98.0(4)
C6 O1 C12 C7 87.3(5)
C8 C7 C12 C11 -0.9(6)
P2 C7 C12 C11 -178.9(3)
C8 C7 C12 O1 173.6(4)
P2 C7 C12 O1 -4.4(6)
C19 P1 C13 C14 148.3(4)
C1 P1 C13 C14 -106.2(4)
Ru1 P1 C13 C14 26.8(5)
C19 P1 C13 C18 -31.6(5)
C1 P1 C13 C18 73.9(5)
Ru1 P1 C13 C18 -153.1(4)
C18 C13 C14 C15 2.3(7)
P1 C13 C14 C15 -177.6(4)
C13 C14 C15 C16 -1.2(8)
C14 C15 C16 C17 0.2(9)
C15 C16 C17 C18 -0.4(9)
C16 C17 C18 C13 1.6(9)
C14 C13 C18 C17 -2.5(8)
P1 C13 C18 C17 177.4(5)
C13 P1 C19 C24 149.0(4)
C1 P1 C19 C24 45.5(5)
Ru1 P1 C19 C24 -80.5(4)
C13 P1 C19 C20 -39.6(5)
C1 P1 C19 C20 -143.1(4)
Ru1 P1 C19 C20 91.0(4)
C24 C19 C20 C21 -2.5(8)
P1 C19 C20 C21 -174.1(4)
C19 C20 C21 C22 1.0(9)
C20 C21 C22 C23 1.9(9)
C21 C22 C23 C24 -3.2(9)
C22 C23 C24 C19 1.7(8)
C20 C19 C24 C23 1.1(8)
P1 C19 C24 C23 172.7(4)
C31 P2 C25 C26 4.3(3)
C7 P2 C25 C26 108.3(3)
Ru1 P2 C25 C26 -128.4(3)
C31 P2 C25 C30 -177.2(3)
C7 P2 C25 C30 -73.3(3)
Ru1 P2 C25 C30 50.1(3)
C30 C25 C26 C27 -0.3(5)
P2 C25 C26 C27 178.1(3)
C25 C26 C27 C28 0.7(6)
C26 C27 C28 C29 0.0(6)
C27 C28 C29 C30 -1.0(6)
C28 C29 C30 C25 1.4(6)
C26 C25 C30 C29 -0.7(6)
P2 C25 C30 C29 -179.3(3)
C7 P2 C31 C36 -26.5(4)
C25 P2 C31 C36 79.3(3)
Ru1 P2 C31 C36 -154.3(3)
C7 P2 C31 C32 152.7(3)
C25 P2 C31 C32 -101.4(3)
Ru1 P2 C31 C32 24.9(4)
C36 C31 C32 C33 0.2(6)
P2 C31 C32 C33 -179.1(3)
C31 C32 C33 C34 0.5(7)
C32 C33 C34 C35 -0.5(7)
C33 C34 C35 C36 0.0(7)
C34 C35 C36 C31 0.6(7)
C32 C31 C36 C35 -0.7(6)
P2 C31 C36 C35 178.6(3)
C49 P3 C37 C38 -178.7(4)
C43 P3 C37 C38 75.3(4)
Ru1 P3 C37 C38 -49.9(4)
C49 P3 C37 C42 0.9(4)
C43 P3 C37 C42 -105.0(4)
Ru1 P3 C37 C42 129.8(4)
C42 C37 C38 C39 -3.4(7)
P3 C37 C38 C39 176.3(3)
C37 C38 C39 C40 0.7(7)
C38 C39 C40 C41 1.9(8)
C39 C40 C41 C42 -1.6(8)
C38 C37 C42 C41 3.7(7)
P3 C37 C42 C41 -176.0(4)
C40 C41 C42 C37 -1.2(8)
C49 P3 C43 C44 90.0(4)
C37 P3 C43 C44 -164.9(4)
Ru1 P3 C43 C44 -35.0(4)
C49 P3 C43 C48 -88.4(4)
C37 P3 C43 C48 16.7(5)
Ru1 P3 C43 C48 146.6(4)
C48 C43 C44 C45 0.7(7)
P3 C43 C44 C45 -177.8(4)
C43 C44 C45 C46 -1.3(8)
C44 C45 C46 C47 1.7(9)
C45 C46 C47 C48 -1.5(9)
C46 C47 C48 C43 0.9(9)
C44 C43 C48 C47 -0.5(8)
P3 C43 C48 C47 177.9(4)
C37 P3 C49 C50 -103.4(4)
C43 P3 C49 C50 1.2(4)
Ru1 P3 C49 C50 124.7(4)
C37 P3 C49 C54 75.3(4)
C43 P3 C49 C54 180.0(3)
Ru1 P3 C49 C54 -56.5(4)
C54 C49 C50 C51 1.7(7)
P3 C49 C50 C51 -179.5(4)
C49 C50 C51 C52 -1.1(8)
C50 C51 C52 C53 -0.1(8)
C51 C52 C53 C54 0.6(8)
C52 C53 C54 C49 0.1(7)
C50 C49 C54 C53 -1.2(6)
P3 C49 C54 C53 180.0(3)

loop_
_platon_squeeze_void_nr
_platon_squeeze_void_average_x
_platon_squeeze_void_average_y
_platon_squeeze_void_average_z
_platon_squeeze_void_volume
_platon_squeeze_void_count_electrons
_platon_squeeze_void_content
1 -0.000 -0.000 -0.011 1786 539 ' '
2 0.500 0.500 0.003 1786 539 ' '
